data_9013382
loop_
_publ_author_name
'Demartin, F.'
'Gramaccioli, C. M.'
'Campostrini, I.'

_publ_section_title
;Steropesite, Tl3BiCl6, a new thallium bismuth chloride from La Fossa crater,
 Vulcano, Aeolian Islands, Italy Locality: La Fossa crater, Vulcano, Aeolian
 Islands, Italy
;
_journal_name_full 'The Canadian Mineralogist'
_journal_page_first 373
_journal_page_last 380
_journal_paper_doi 10.3749/canmin.47.2.373
_journal_volume 47
_journal_year 2009
_chemical_compound_source 'La Fossa crater, Vulcano, Aeolian Islands, Italy'
_chemical_formula_sum 'Bi Br0.558 Cl5.322 Tl3'
_chemical_name_mineral Steropesite
_space_group_IT_number 9
_symmetry_space_group_name_Hall 'C -2yc'
_symmetry_space_group_name_H-M 'C 1 c 1'
_cell_angle_alpha 90
_cell_angle_beta 108.11
_cell_angle_gamma 90
_cell_length_a 26.686
_cell_length_b 15.127
_cell_length_c 13.014
_cell_formula_units_Z 16
_cell_volume 4993.231
_database_code_amcsd 0006287
_exptl_crystal_density_diffrn 5.616
_cod_original_formula_sum 'Tl3 Bi Cl5.322 Br.558'
_cod_database_code 9013382

loop_
_space_group_symop_operation_xyz
x,y,z
1/2+x,1/2+y,z
x,-y,1/2+z
1/2+x,1/2-y,1/2+z

loop_
_atom_site_aniso_label
_atom_site_aniso_U_11
_atom_site_aniso_U_22
_atom_site_aniso_U_33
_atom_site_aniso_U_12
_atom_site_aniso_U_13
_atom_site_aniso_U_23
Tll 0.04630 0.06120 0.06680 -0.00220 0.00870 0.01250
Tl2 0.03860 0.07530 0.05490 0.00190 0.01040 0.01270
Tl3 0.08420 0.09580 0.08370 0.03090 0.03930 0.03300
Tl4 0.03870 0.06100 0.04920 -0.00720 0.00092 0.00110
Tl5 0.03850 0.04910 0.06630 0.00930 0.01520 0.01570
Tl6 0.03150 0.07290 0.06900 -0.00030 0.00720 0.01750
Tl7 0.05400 0.13580 0.07410 0.00990 0.02200 0.04780
Tl8 0.05410 0.07350 0.06240 -0.01060 0.01840 -0.01860
Tl9 0.03960 0.05470 0.05570 0.00020 0.01040 -0.00500
Tl10 0.04670 0.06260 0.09290 -0.01480 0.02160 -0.01730
Tl11 0.03230 0.05880 0.07140 0.00810 0.01270 0.01310
Tl12 0.05140 0.05890 0.09180 -0.01540 0.02560 -0.03700
Bi1 0.02600 0.02740 0.02230 0.00440 0.00860 0.00240
Bi2 0.01990 0.02690 0.02360 -0.00180 0.00540 -0.00150
Bi3 0.02420 0.02790 0.02050 -0.00110 0.00640 -0.00150
Bi4 0.02100 0.03120 0.02970 -0.00010 0.00480 -0.00210
Cll 0.06100 0.03200 0.05400 0.00400 0.01700 -0.01600
Brl 0.06100 0.03200 0.05400 0.00400 0.01700 -0.01600
Cl2 0.03800 0.08900 0.03600 0.01300 0.01900 0.00900
Br2 0.03800 0.08900 0.03600 0.01300 0.01900 0.00900
Cl3 0.05200 0.04500 0.05500 -0.00400 0.01400 -0.02100
Br3 0.05200 0.04500 0.05500 -0.00400 0.01400 -0.02100
Cl4 0.04100 0.07300 0.03500 0.00700 0.02400 0.00200
Br4 0.04100 0.07300 0.03500 0.00700 0.02400 0.00200
Cl5 0.03500 0.07100 0.05400 0.01800 0.00700 0.02800
Br5 0.03500 0.07100 0.05400 0.01800 0.00700 0.02800
Cl6 0.04400 0.06300 0.06600 0.02900 0.02200 0.03800
Br6 0.04400 0.06300 0.06600 0.02900 0.02200 0.03800
Cl7 0.05700 0.03800 0.03300 -0.00200 0.01500 0.00900
Br7 0.05700 0.03800 0.03300 -0.00200 0.01500 0.00900
Cl8 0.05300 0.03600 0.06100 0.01400 0.02000 -0.00200
Br8 0.05300 0.03600 0.06100 0.01400 0.02000 -0.00200
Cl9 0.03600 0.05200 0.03700 -0.00300 0.00700 -0.00200
Br9 0.03600 0.05200 0.03700 -0.00300 0.00700 -0.00200
Cl10 0.04600 0.04200 0.05100 0.01300 0.01700 -0.01400
Br10 0.04600 0.04200 0.05100 0.01300 0.01700 -0.01400
Clll 0.03900 0.04300 0.03600 -0.00700 0.00500 -0.00500
Brll 0.03900 0.04300 0.03600 -0.00700 0.00500 -0.00500
Cl12 0.04800 0.03900 0.06900 -0.01300 0.01500 -0.02100
Br12 0.04800 0.03900 0.06900 -0.01300 0.01500 -0.02100
Cl13 0.04500 0.06100 0.04100 3.00000 0.02000 0.00800
Br13 0.04500 0.06100 0.04100 3.00000 0.02000 0.00800
Cl14 0.04200 0.04100 0.05200 -0.00300 0.00700 0.01100
Br14 0.04200 0.04100 0.05200 -0.00300 0.00700 0.01100
Cl15 0.03500 0.09400 0.04300 0.00700 0.02000 -0.00100
Br15 0.03500 0.09400 0.04300 0.00700 0.02000 -0.00100
Cl16 0.04800 0.04400 0.06000 0.00700 0.01600 0.01500
Br16 0.04800 0.04400 0.06000 0.00700 0.01600 0.01500
Cl17 0.05800 0.04400 0.04500 -0.01700 0.01500 -0.01300
Br17 0.05800 0.04400 0.04500 -0.01700 0.01500 -0.01300
Cl18 0.07100 0.08000 0.06500 -0.01600 0.02800 -0.03600
Br18 0.07100 0.08000 0.06500 -0.01600 0.02800 -0.03600
Cl19 0.01700 0.15100 0.28000 0.00000 0.01500 -0.09800
Br19 0.01700 0.15100 0.28000 0.00000 0.01500 -0.09800
Cl20 0.09400 0.06400 0.03800 -0.01300 0.01700 0.00700
Br20 0.09400 0.06400 0.03800 -0.01300 0.01700 0.00700
Cl21 0.02600 0.07000 0.09100 -0.00300 0.01400 0.01300
Br21 0.02600 0.07000 0.09100 -0.00300 0.01400 0.01300
Cl22 0.07000 0.05800 0.03000 0.00300 0.01000 0.00800
Br22 0.07000 0.05800 0.03000 0.00300 0.01000 0.00800
Cl23 0.09700 0.05800 0.07800 0.02000 0.04400 0.01800
Br23 0.09700 0.05800 0.07800 0.02000 0.04400 0.01800
Cl24 0.08200 0.03700 0.05900 0.01000 0.04200 0.01200
Br24 0.08200 0.03700 0.05900 0.01000 0.04200 0.01200

loop_
_atom_site_label
_atom_site_fract_x
_atom_site_fract_y
_atom_site_fract_z
_atom_site_occupancy
_atom_site_U_iso_or_equiv
Tll -0.03318 -0.36844 -0.48112 1.00000 0.06020
Tl2 -0.16074 -0.36256 -0.20010 1.00000 0.05720
Tl3 -0.05407 0.15439 0.52552 1.00000 0.07750
Tl4 0.33229 -0.66856 0.25163 1.00000 0.05000
Tl5 0.15839 -0.33754 0.63392 1.00000 0.05150
Tl6 -0.33490 0.11361 -0.02024 1.00000 0.05970
Tl7 0.05579 -0.38652 0.23997 1.00000 0.08750
Tl8 0.02533 -0.10958 -0.28359 1.00000 0.06320
Tl9 -0.34696 0.42358 -0.53056 1.00000 0.05100
Tl10 0.15184 -0.13637 0.14403 1.00000 0.06740
Tl11 -0.16214 0.10996 0.11014 1.00000 0.05500
Tl12 -0.15739 -0.58543 -0.38805 1.00000 0.06660
Bi1 -0.00830 -0.12480 0.36968 1.00000 0.02500
Bi2 0.24734 -0.37303 0.37604 1.00000 0.02380
Bi3 0.00352 -0.37326 -0.11938 1.00000 0.02430
Bi4 -0.25202 0.37855 -0.13153 1.00000 0.02810
Cll -0.04950 -0.27660 0.26450 0.88700 0.04900
Brl -0.04950 -0.27660 0.26450 0.09300 0.04900
Cl2 0.05660 -0.10910 0.24960 0.88700 0.05200
Br2 0.05660 -0.10910 0.24960 0.09300 0.05200
Cl3 0.03620 0.02590 0.47510 0.88700 0.05100
Br3 0.03620 0.02590 0.47510 0.09300 0.05100
Cl4 -0.07410 -0.15120 0.49400 0.88700 0.04700
Br4 -0.07410 -0.15120 0.49400 0.09300 0.04700
Cl5 -0.07970 -0.03150 0.20790 0.88700 0.05500
Br5 -0.07970 -0.03150 0.20790 0.09300 0.05500
Cl6 0.06260 -0.21470 0.51970 0.88700 0.05700
Br6 0.06260 -0.21470 0.51970 0.09300 0.05700
Cl7 0.24560 -0.28920 0.19250 0.88700 0.04200
Br7 0.24560 -0.28920 0.19250 0.09300 0.04200
Cl8 0.16240 -0.26780 0.38160 0.88700 0.04900
Br8 0.16240 -0.26780 0.38160 0.09300 0.04900
Cl9 0.24850 -0.45480 0.56760 0.88700 0.04300
Br9 0.24850 -0.45480 0.56760 0.09300 0.04300
Cl10 0.32960 -0.47670 0.36570 0.88700 0.04600
Br10 0.32960 -0.47670 0.36570 0.09300 0.04600
Clll 0.32740 -0.26290 0.49410 0.88700 0.04100
Brll 0.32740 -0.26290 0.49410 0.09300 0.04100
Cl12 0.17250 -0.48350 0.26610 0.88700 0.05300
Br12 0.17250 -0.48350 0.26610 0.09300 0.05300
Cl13 -0.05610 -0.39650 0.00960 0.88700 0.04800
Br13 -0.05610 -0.39650 0.00960 0.09300 0.04800
Cl14 0.06470 -0.51760 -0.02110 0.88700 0.04700
Br14 0.06470 -0.51760 -0.02110 0.09300 0.04700
Cl15 0.06500 -0.35220 -0.24710 0.88700 0.05600
Br15 0.06500 -0.35220 -0.24710 0.09300 0.05600
Cl16 -0.06050 -0.23290 -0.21690 0.88700 0.05100
Br16 -0.06050 -0.23290 -0.21690 0.09300 0.05100
Cl17 0.06840 -0.27250 0.04080 0.88700 0.05000
Br17 0.06840 -0.27250 0.04080 0.09300 0.05000
Cl18 -0.05900 -0.47670 -0.26490 0.88700 0.07100
Br18 -0.05900 -0.47670 -0.26490 0.09300 0.07100
Cl19 -0.35460 0.36520 -0.15490 0.88700 0.01600
Br19 -0.35460 0.36520 -0.15490 0.09300 0.01600
Cl20 -0.23890 0.42120 0.07570 0.88700 0.06600
Br20 -0.23890 0.42120 0.07570 0.09300 0.06600
Cl21 -0.14970 0.40860 -0.11220 0.88700 0.06400
Br21 -0.14970 0.40860 -0.11220 0.09300 0.06400
Cl22 -0.26220 0.33120 -0.34080 0.88700 0.05400
Br22 -0.26220 0.33120 -0.34080 0.09300 0.05400
Cl23 -0.26180 0.55710 -0.15520 0.88700 ?
Br23 -0.26180 0.55710 -0.15520 0.09300 ?
Cl24 -0.24370 0.20020 -0.10120 0.88700 0.05500
Br24 -0.24370 0.20020 -0.10120 0.09300 0.05500

loop_
_cod_related_entry_id
_cod_related_entry_database
_cod_related_entry_code
1 AMCSD 0006287
